data_9001295
loop_
_publ_author_name
'Groat, L. A.'
'Raudsepp, M.'
'Hawthorne, F. C.'
'Ercit, T. S.'
'Sherriff, B. L.'
'Hartman, J. S.'

_publ_section_title
;
 The amblygonite-montebrasite series: Characterization by single-crystal
 structure refinement, infrared spectroscopy and multinuclear MAS-NMR
 spectroscopy
 sample M6116
;
_journal_name_full 'American Mineralogist'
_journal_page_first 992
_journal_page_last 1008
_journal_volume 75
_journal_year 1990
_chemical_formula_sum 'Al F Li O4 P'
_chemical_name_mineral Montebrasite
_space_group_IT_number 2
_symmetry_space_group_name_Hall '-P 1 (1/2*x+1/2*y,1/2*x-1/2*y,-z)'
_symmetry_space_group_name_H-M 'C -1'
_cell_angle_alpha 90.35
_cell_angle_beta 117.33
_cell_angle_gamma 91.01
_cell_length_a 6.644
_cell_length_b 7.744
_cell_length_c 6.910
_cell_formula_units_Z 4
_cell_volume 315.753
_database_code_amcsd 0001325
_exptl_crystal_density_diffrn 3.111
_cod_original_formula_sum 'P Al O4 F Li'
_cod_database_code 9001295

loop_
_space_group_symop_operation_xyz
x,y,z
1/2+x,1/2+y,z
-x,-y,-z
1/2-x,1/2-y,-z

loop_
_atom_site_label
_atom_site_fract_x
_atom_site_fract_y
_atom_site_fract_z
_atom_site_occupancy
_atom_site_U_iso_or_equiv
P -0.01308 0.33190 0.25580 1.00000 0.00540
Al1 0.00000 0.00000 0.00000 1.00000 0.00560
Al2 0.00000 0.00000 0.50000 1.00000 0.00550
O1 -0.31480 0.01920 -0.14260 1.00000 0.00840
O2 0.29870 0.06090 0.58840 1.00000 0.00870
O3 0.09950 -0.22090 -0.38300 1.00000 0.00760
O4 0.02900 0.23200 0.09250 1.00000 0.00970
F 0.01910 0.08240 -0.24130 1.00000 0.00980
Li1 0.05000 -0.32000 0.24030 0.50000 0.02010
Li2 0.06540 -0.32390 0.30700 0.50000 0.02010

loop_
_cod_related_entry_id
_cod_related_entry_database
_cod_related_entry_code
1 AMCSD 0001325
